data_4504282
loop_
_publ_author_name
'Liu, Yuan-Yuan'
'Huang, Yong-Quan'
'Shi, Wei'
'Cheng, Peng'
'Liao, Dai-Zheng'
'Yan, Shi-Ping'

_publ_section_title
;
 Syntheses, Structures, and Characterization of a Series of Novel Zinc(II)
 and Cadmium(II) Compounds Based on 2,6-Di-(1,2,4-triazole-4-yl)pyridine
;
_journal_issue 8
_journal_name_full 'Crystal Growth &amp; Design'
_journal_page_first 1483
_journal_paper_doi 10.1021/cg070208x
_journal_volume 7
_journal_year 2007
_chemical_formula_sum 'C22 H19 N17 O1.5 S3 Zn1.5'
_chemical_formula_weight 739.78
_chemical_name_systematic
; 
 ? 
;
_space_group_IT_number 2
_symmetry_cell_setting triclinic
_symmetry_space_group_name_Hall '-P 1'
_symmetry_space_group_name_H-M 'P -1'
_atom_sites_solution_hydrogens geom
_atom_sites_solution_primary direct
_atom_sites_solution_secondary difmap
_audit_creation_method SHELXL-97
_cell_angle_alpha 103.492(2)
_cell_angle_beta 99.696(2)
_cell_angle_gamma 104.7180(10)
_cell_formula_units_Z 2
_cell_length_a 9.1032(11)
_cell_length_b 10.8342(13)
_cell_length_c 17.829(3)
_cell_measurement_reflns_used 4559
_cell_measurement_temperature 293(2)
_cell_measurement_theta_max 27.78
_cell_measurement_theta_min 2.38
_cell_volume 1604.6(4)
_computing_cell_refinement 'Bruker SMART APEX II'
_computing_data_collection 'Bruker SMART APEX II'
_computing_data_reduction 'Bruker SAINT'
_computing_molecular_graphics 'Bruker SHELXTL'
_computing_publication_material 'Bruker SHELXTL'
_computing_structure_refinement 'SHELXL-97 (Sheldrick, 1997)'
_computing_structure_solution 'SHELXS-97 (Sheldrick, 1990)'
_diffrn_ambient_temperature 293(2)
_diffrn_measured_fraction_theta_full 0.988
_diffrn_measured_fraction_theta_max 0.988
_diffrn_measurement_device_type 'APEX II CCD area detector'
_diffrn_measurement_method 'phi and omega scans'
_diffrn_radiation_monochromator graphite
_diffrn_radiation_source 'fine-focus sealed tube'
_diffrn_radiation_type MoK\a
_diffrn_radiation_wavelength 0.71073
_diffrn_reflns_av_R_equivalents 0.0118
_diffrn_reflns_av_sigmaI/netI 0.0206
_diffrn_reflns_limit_h_max 10
_diffrn_reflns_limit_h_min -10
_diffrn_reflns_limit_k_max 11
_diffrn_reflns_limit_k_min -12
_diffrn_reflns_limit_l_max 21
_diffrn_reflns_limit_l_min -19
_diffrn_reflns_number 8751
_diffrn_reflns_theta_full 25.03
_diffrn_reflns_theta_max 25.03
_diffrn_reflns_theta_min 2.03
_exptl_absorpt_coefficient_mu 1.375
_exptl_absorpt_correction_T_max 1.000000
_exptl_absorpt_correction_T_min 0.722989
_exptl_absorpt_correction_type multi-scan
_exptl_absorpt_process_details SADABS
_exptl_crystal_colour YELLOW
_exptl_crystal_density_diffrn 1.531
_exptl_crystal_density_meas ?
_exptl_crystal_density_method 'not measured'
_exptl_crystal_description BLOCK
_exptl_crystal_F_000 750
_exptl_crystal_size_max 0.28
_exptl_crystal_size_mid 0.20
_exptl_crystal_size_min 0.12
_refine_diff_density_max 0.888
_refine_diff_density_min -0.451
_refine_diff_density_rms 0.095
_refine_ls_extinction_method none
_refine_ls_goodness_of_fit_ref 1.082
_refine_ls_hydrogen_treatment constr
_refine_ls_matrix_type full
_refine_ls_number_parameters 430
_refine_ls_number_reflns 5608
_refine_ls_number_restraints 35
_refine_ls_restrained_S_all 1.093
_refine_ls_R_factor_all 0.0433
_refine_ls_R_factor_gt 0.0376
_refine_ls_shift/su_max 0.000
_refine_ls_shift/su_mean 0.000
_refine_ls_structure_factor_coef Fsqd
_refine_ls_weighting_details 'calc w=1/[\s^2^(Fo^2^)+(0.0929P)^2^+0.5228P] where P=(Fo^2^+2Fc^2^)/3'
_refine_ls_weighting_scheme calc
_refine_ls_wR_factor_gt 0.1277
_refine_ls_wR_factor_ref 0.1325
_reflns_number_gt 4842
_reflns_number_total 5608
_reflns_threshold_expression >2sigma(I)
_cod_data_source_file cg070208xsi20070302_020110.cif
_cod_data_source_block 51030b
_cod_depositor_comments
;
The following automatic conversions were performed:

'_symmetry_cell_setting' value 'Triclinic' changed to 'triclinic'
according to /home/saulius/struct/CIF-dictionaries/cif_core.dic
dictionary named 'cif_core.dic' version 2.4.1 from
2010-06-29.

'_exptl_absorpt_correction_type' value 'MULTI-SCAN'
changed to 'multi-scan' according to
/home/saulius/struct/CIF-dictionaries/cif_core.dic dictionary named
'cif_core.dic' version 2.4.1 from 2010-06-29.

Automatic conversion script
Id: cif_fix_values 1715 2011-07-08 13:25:40Z adriana 

The following automatic conversions were performed:

'_exptl_crystal_density_meas' value 'NONE' was changed to '?' - the
value is perceived as not measured.

Automatic conversion script
Id: cif_fix_values 3008 2015-01-20 13:52:24Z robertas 
;
_cod_original_sg_symbol_H-M P-1
_cod_original_formula_sum 'C22 H19 N17 O1.50 S3 Zn1.50'
_cod_database_code 4504282

loop_
_symmetry_equiv_pos_as_xyz
'x, y, z'
'-x, -y, -z'

loop_
_atom_site_label
_atom_site_type_symbol
_atom_site_fract_x
_atom_site_fract_y
_atom_site_fract_z
_atom_site_U_iso_or_equiv
_atom_site_adp_type
_atom_site_occupancy
_atom_site_symmetry_multiplicity
_atom_site_calc_flag
_atom_site_refinement_flags
_atom_site_disorder_assembly
_atom_site_disorder_group
Zn1 Zn 0.5000 1.0000 0.5000 0.02371(14) Uani 1 2 d S . .
Zn2 Zn 0.81887(4) 0.62875(4) 0.82061(2) 0.04609(16) Uani 1 1 d . . .
S1 S 0.93250(12) 1.04004(11) 0.76037(7) 0.0621(3) Uani 1 1 d . . .
S2 S 0.39706(10) 0.39707(9) 0.60495(6) 0.0490(2) Uani 1 1 d . . .
S3 S 1.22764(13) 0.44685(14) 0.79717(7) 0.0761(4) Uani 1 1 d . . .
N1 N 0.4425(3) 1.0696(2) 0.61217(14) 0.0302(5) Uani 1 1 d . . .
N2 N 0.2957(3) 1.0694(3) 0.62394(15) 0.0370(6) Uani 1 1 d . . .
N3 N 0.4700(3) 1.1634(2) 0.73781(14) 0.0306(5) Uani 1 1 d . . .
N4 N 0.4320(3) 1.2412(3) 0.86259(14) 0.0346(6) Uani 1 1 d . . .
N5 N 0.3672(3) 1.3093(3) 0.98176(15) 0.0418(6) Uani 1 1 d . . .
N6 N 0.2447(3) 1.3437(3) 1.07500(16) 0.0497(7) Uani 1 1 d . . .
N7 N 0.1341(4) 1.2959(5) 1.00310(19) 0.0771(12) Uani 1 1 d . . .
N8 N 0.6177(3) 0.8857(2) 0.55435(13) 0.0264(5) Uani 1 1 d . . .
N9 N 0.5382(3) 0.8019(3) 0.59225(16) 0.0366(6) Uani 1 1 d . . .
N10 N 0.7618(2) 0.7646(2) 0.58542(14) 0.0261(5) Uani 1 1 d . . .
N11 N 0.8350(2) 0.5769(2) 0.59055(14) 0.0266(5) Uani 1 1 d . . .
N12 N 0.8850(2) 0.3772(2) 0.58814(14) 0.0278(5) Uani 1 1 d . . .
N13 N 0.7199(3) 0.1749(2) 0.54663(14) 0.0282(5) Uani 1 1 d . . .
N14 N 0.8700(3) 0.1667(2) 0.57350(16) 0.0385(6) Uani 1 1 d . . .
N15 N 0.8757(4) 0.7985(4) 0.7967(2) 0.0673(9) Uani 1 1 d . . .
N16 N 0.6270(4) 0.5075(4) 0.7444(2) 0.0611(9) Uani 1 1 d . . .
N17 N 0.9856(4) 0.5486(4) 0.8239(2) 0.0704(10) Uani 1 1 d . . .
C1 C 0.5425(3) 1.1257(3) 0.68023(17) 0.0340(6) Uani 1 1 d . . .
H1 H 0.6496 1.1383 0.6884 0.041 Uiso 1 1 calc R . .
C2 C 0.3168(3) 1.1262(3) 0.69882(19) 0.0392(7) Uani 1 1 d . . .
H2 H 0.2372 1.1400 0.7230 0.047 Uiso 1 1 calc R . .
C3 C 0.5363(3) 1.2281(3) 0.82062(17) 0.0331(6) Uani 1 1 d . . .
C4 C 0.6958(4) 1.2703(4) 0.8526(2) 0.0483(9) Uani 1 1 d . . .
H4 H 0.7653 1.2598 0.8206 0.058 Uiso 1 1 calc R . .
C5 C 0.7479(4) 1.3284(4) 0.9331(2) 0.0541(10) Uani 1 1 d . . .
H5 H 0.8546 1.3576 0.9568 0.065 Uiso 1 1 calc R . .
C6 C 0.6425(4) 1.3436(4) 0.9790(2) 0.0494(9) Uani 1 1 d . . .
H6 H 0.6750 1.3827 1.0338 0.059 Uiso 1 1 calc R . .
C7 C 0.4873(4) 1.2981(3) 0.93986(18) 0.0383(7) Uani 1 1 d . . .
C8 C 0.3811(4) 1.3513(4) 1.06118(19) 0.0429(8) Uani 1 1 d . . .
H8 H 0.4747 1.3811 1.0999 0.051 Uiso 1 1 calc R . .
C9 C 0.2117(4) 1.2769(6) 0.9495(2) 0.0737(14) Uani 1 1 d . . .
H9 H 0.1664 1.2447 0.8951 0.088 Uiso 1 1 calc R . .
C10 C 0.7501(3) 0.8628(3) 0.55199(16) 0.0284(6) Uani 1 1 d . . .
H10 H 0.8260 0.9074 0.5304 0.034 Uiso 1 1 calc R . .
C11 C 0.6271(3) 0.7311(3) 0.6093(2) 0.0360(7) Uani 1 1 d . . .
H11 H 0.6017 0.6655 0.6347 0.043 Uiso 1 1 calc R . .
C12 C 0.8840(3) 0.7047(3) 0.59344(16) 0.0259(5) Uani 1 1 d . . .
C13 C 1.0375(3) 0.7772(3) 0.60279(18) 0.0325(6) Uani 1 1 d . . .
H13 H 1.0652 0.8662 0.6034 0.039 Uiso 1 1 calc R . .
C14 C 1.1476(3) 0.7121(3) 0.6112(2) 0.0381(7) Uani 1 1 d . . .
H14 H 1.2527 0.7572 0.6179 0.046 Uiso 1 1 calc R . .
C15 C 1.1020(3) 0.5789(3) 0.60964(19) 0.0352(7) Uani 1 1 d . . .
H15 H 1.1749 0.5333 0.6162 0.042 Uiso 1 1 calc R . .
C16 C 0.9449(3) 0.5174(3) 0.59805(16) 0.0264(6) Uani 1 1 d . . .
C17 C 0.7336(3) 0.3009(3) 0.55646(18) 0.0302(6) Uani 1 1 d . . .
H17 H 0.6509 0.3339 0.5435 0.036 Uiso 1 1 calc R . .
C18 C 0.9635(3) 0.2874(3) 0.5968(2) 0.0377(7) Uani 1 1 d . . .
H18 H 1.0710 0.3103 0.6170 0.045 Uiso 1 1 calc R . .
C19 C 0.9002(4) 0.9002(4) 0.7826(2) 0.0530(9) Uani 1 1 d . . .
C20 C 0.5295(4) 0.4606(3) 0.6867(2) 0.0384(7) Uani 1 1 d . . .
C21 C 1.0860(4) 0.5061(4) 0.8130(2) 0.0510(9) Uani 1 1 d . . .
O1 O 0.3490(16) 0.8600(14) 0.8263(9) 0.188(5) Uani 0.50 1 d PDU A 1
C22 C 0.4896(18) 0.8567(16) 0.8012(9) 0.120(4) Uani 0.50 1 d PDU A 1
O1' O 0.3747(19) 0.8459(16) 0.9038(10) 0.205(6) Uani 0.50 1 d PDU B 2
C22' C 0.547(2) 0.901(2) 0.9236(13) 0.165(7) Uani 0.50 1 d PDU B 2
O2 O 0.8293(15) 0.0592(13) 0.0101(8) 0.183(5) Uani 0.50 1 d PDU . .
H2A H 0.8919 0.0191 -0.0064 0.275 Uiso 0.50 1 d PRD . .
H2B H 0.7328 0.0237 -0.0137 0.275 Uiso 0.50 1 d PRD . .

loop_
_atom_site_aniso_label
_atom_site_aniso_U_11
_atom_site_aniso_U_22
_atom_site_aniso_U_33
_atom_site_aniso_U_23
_atom_site_aniso_U_13
_atom_site_aniso_U_12
Zn1 0.0282(2) 0.0222(2) 0.0237(2) 0.00688(17) 0.00760(17) 0.01166(17)
Zn2 0.0409(2) 0.0685(3) 0.0311(2) 0.01121(19) 0.01431(17) 0.0199(2)
S1 0.0553(6) 0.0566(6) 0.0643(7) 0.0086(5) 0.0102(5) 0.0106(5)
S2 0.0352(4) 0.0468(5) 0.0530(5) -0.0031(4) 0.0048(4) 0.0119(4)
S3 0.0625(6) 0.0976(9) 0.0606(7) -0.0082(6) 0.0050(5) 0.0462(6)
N1 0.0326(12) 0.0295(12) 0.0305(13) 0.0073(10) 0.0116(10) 0.0115(10)
N2 0.0305(13) 0.0418(14) 0.0330(14) 0.0039(11) 0.0126(10) 0.0047(11)
N3 0.0292(12) 0.0365(13) 0.0255(12) 0.0059(10) 0.0095(10) 0.0101(10)
N4 0.0353(13) 0.0435(14) 0.0255(13) 0.0072(11) 0.0087(10) 0.0148(11)
N5 0.0355(14) 0.0630(18) 0.0250(13) 0.0047(12) 0.0092(11) 0.0182(13)
N6 0.0465(16) 0.075(2) 0.0282(14) 0.0104(14) 0.0130(12) 0.0224(15)
N7 0.0399(17) 0.151(4) 0.0313(17) 0.0077(19) 0.0089(13) 0.030(2)
N8 0.0300(12) 0.0215(11) 0.0291(12) 0.0089(9) 0.0069(9) 0.0091(9)
N9 0.0298(12) 0.0390(14) 0.0499(16) 0.0242(12) 0.0128(11) 0.0134(11)
N10 0.0248(11) 0.0218(11) 0.0323(12) 0.0087(9) 0.0056(9) 0.0082(9)
N11 0.0241(11) 0.0224(11) 0.0329(13) 0.0085(9) 0.0048(9) 0.0073(9)
N12 0.0246(11) 0.0219(11) 0.0366(13) 0.0086(9) 0.0058(9) 0.0078(9)
N13 0.0265(11) 0.0250(11) 0.0347(13) 0.0093(10) 0.0086(9) 0.0091(9)
N14 0.0349(13) 0.0285(13) 0.0513(16) 0.0130(11) 0.0031(11) 0.0120(11)
N15 0.069(2) 0.073(2) 0.059(2) 0.0202(19) 0.0207(18) 0.0170(19)
N16 0.0538(19) 0.078(2) 0.0457(19) 0.0172(17) 0.0081(16) 0.0127(17)
N17 0.0522(19) 0.093(3) 0.077(3) 0.022(2) 0.0287(18) 0.0353(19)
C1 0.0338(15) 0.0427(16) 0.0269(15) 0.0057(12) 0.0110(12) 0.0160(13)
C2 0.0308(15) 0.0477(18) 0.0339(17) 0.0024(14) 0.0147(13) 0.0071(13)
C3 0.0363(15) 0.0357(15) 0.0260(15) 0.0032(12) 0.0107(12) 0.0115(12)
C4 0.0316(16) 0.065(2) 0.0402(19) 0.0016(16) 0.0125(14) 0.0116(15)
C5 0.0323(17) 0.080(3) 0.0382(19) 0.0012(18) 0.0030(14) 0.0151(17)
C6 0.0408(18) 0.070(2) 0.0283(17) 0.0020(15) 0.0041(14) 0.0152(16)
C7 0.0398(17) 0.0488(18) 0.0280(16) 0.0067(13) 0.0130(13) 0.0171(14)
C8 0.0397(17) 0.062(2) 0.0270(16) 0.0088(14) 0.0099(13) 0.0190(15)
C9 0.044(2) 0.137(4) 0.0277(19) 0.001(2) 0.0061(16) 0.029(2)
C10 0.0315(14) 0.0235(13) 0.0323(15) 0.0094(11) 0.0101(11) 0.0092(11)
C11 0.0314(15) 0.0334(15) 0.0511(19) 0.0232(14) 0.0143(13) 0.0109(12)
C12 0.0252(13) 0.0254(13) 0.0271(14) 0.0067(11) 0.0051(10) 0.0095(10)
C13 0.0285(14) 0.0234(13) 0.0437(17) 0.0101(12) 0.0093(12) 0.0039(11)
C14 0.0234(14) 0.0359(16) 0.0513(19) 0.0110(14) 0.0098(13) 0.0039(12)
C15 0.0261(14) 0.0329(15) 0.0485(18) 0.0114(13) 0.0090(13) 0.0128(12)
C16 0.0261(13) 0.0230(13) 0.0299(14) 0.0071(11) 0.0055(11) 0.0086(10)
C17 0.0254(13) 0.0253(14) 0.0396(16) 0.0080(12) 0.0073(11) 0.0089(11)
C18 0.0277(14) 0.0295(15) 0.0514(19) 0.0117(13) -0.0012(13) 0.0080(12)
C19 0.045(2) 0.067(3) 0.0353(19) 0.0013(17) 0.0085(15) 0.0113(18)
C20 0.0401(17) 0.0357(16) 0.0443(19) 0.0142(14) 0.0169(15) 0.0133(13)
C21 0.0463(19) 0.064(2) 0.0384(19) 0.0103(16) 0.0088(15) 0.0151(17)
O1 0.218(9) 0.167(8) 0.184(9) 0.096(7) 0.018(7) 0.045(7)
C22 0.117(8) 0.142(9) 0.129(8) 0.054(7) 0.067(7) 0.046(6)
O1' 0.222(10) 0.225(10) 0.178(9) 0.076(8) 0.086(8) 0.044(7)
C22' 0.146(10) 0.154(10) 0.196(11) 0.055(8) 0.025(8) 0.055(8)
O2 0.168(8) 0.171(8) 0.202(9) 0.079(7) 0.025(7) 0.027(7)

loop_
_atom_type_symbol
_atom_type_description
_atom_type_scat_dispersion_real
_atom_type_scat_dispersion_imag
_atom_type_scat_source
C C 0.0033 0.0016 'International Tables Vol C Tables 4.2.6.8 and 6.1.1.4'
H H 0.0000 0.0000 'International Tables Vol C Tables 4.2.6.8 and 6.1.1.4'
N N 0.0061 0.0033 'International Tables Vol C Tables 4.2.6.8 and 6.1.1.4'
O O 0.0106 0.0060 'International Tables Vol C Tables 4.2.6.8 and 6.1.1.4'
S S 0.1246 0.1234 'International Tables Vol C Tables 4.2.6.8 and 6.1.1.4'
Zn Zn 0.2839 1.4301 'International Tables Vol C Tables 4.2.6.8 and 6.1.1.4'

loop_
_geom_angle_atom_site_label_1
_geom_angle_atom_site_label_2
_geom_angle_atom_site_label_3
_geom_angle
_geom_angle_site_symmetry_1
_geom_angle_site_symmetry_3
N8 Zn1 N8 180.000(1) 2_676 .
N8 Zn1 N1 92.55(9) 2_676 .
N8 Zn1 N1 87.45(9) . .
N8 Zn1 N1 87.45(9) 2_676 2_676
N8 Zn1 N1 92.55(9) . 2_676
N1 Zn1 N1 180.00(6) . 2_676
N8 Zn1 N13 90.66(8) 2_676 1_565
N8 Zn1 N13 89.34(8) . 1_565
N1 Zn1 N13 86.70(9) . 1_565
N1 Zn1 N13 93.30(9) 2_676 1_565
N8 Zn1 N13 89.34(8) 2_676 2_666
N8 Zn1 N13 90.66(8) . 2_666
N1 Zn1 N13 93.30(9) . 2_666
N1 Zn1 N13 86.70(9) 2_676 2_666
N13 Zn1 N13 180.0 1_565 2_666
N17 Zn2 N15 112.50(16) . .
N17 Zn2 N16 111.14(16) . .
N15 Zn2 N16 110.06(15) . .
N17 Zn2 N6 110.58(15) . 2_677
N15 Zn2 N6 109.10(14) . 2_677
N16 Zn2 N6 103.03(13) . 2_677
C1 N1 N2 107.7(2) . .
C1 N1 Zn1 125.25(19) . .
N2 N1 Zn1 126.96(18) . .
C2 N2 N1 106.0(2) . .
C1 N3 C2 104.1(2) . .
C1 N3 C3 128.8(2) . .
C2 N3 C3 127.1(2) . .
C3 N4 C7 116.4(3) . .
C9 N5 C8 104.2(3) . .
C9 N5 C7 126.9(3) . .
C8 N5 C7 128.8(3) . .
C8 N6 N7 108.6(3) . .
C8 N6 Zn2 129.7(2) . 2_677
N7 N6 Zn2 121.3(2) . 2_677
C9 N7 N6 105.4(3) . .
C10 N8 N9 107.9(2) . .
C10 N8 Zn1 132.54(19) . .
N9 N8 Zn1 118.88(16) . .
C11 N9 N8 105.9(2) . .
C10 N10 C11 104.5(2) . .
C10 N10 C12 129.4(2) . .
C11 N10 C12 126.1(2) . .
C16 N11 C12 116.0(2) . .
C17 N12 C18 104.1(2) . .
C17 N12 C16 125.6(2) . .
C18 N12 C16 129.7(2) . .
C17 N13 N14 107.1(2) . .
C17 N13 Zn1 127.96(19) . 1_545
N14 N13 Zn1 124.93(16) . 1_545
C18 N14 N13 106.4(2) . .
C19 N15 Zn2 175.6(4) . .
C20 N16 Zn2 159.8(3) . .
C21 N17 Zn2 167.6(4) . .
N1 C1 N3 110.6(3) . .
N1 C1 H1 124.7 . .
N3 C1 H1 124.7 . .
N2 C2 N3 111.6(3) . .
N2 C2 H2 124.2 . .
N3 C2 H2 124.2 . .
N4 C3 C4 124.1(3) . .
N4 C3 N3 114.1(3) . .
C4 C3 N3 121.9(3) . .
C5 C4 C3 117.5(3) . .
C5 C4 H4 121.3 . .
C3 C4 H4 121.3 . .
C4 C5 C6 120.1(3) . .
C4 C5 H5 119.9 . .
C6 C5 H5 119.9 . .
C7 C6 C5 116.5(3) . .
C7 C6 H6 121.7 . .
C5 C6 H6 121.7 . .
N4 C7 C6 125.3(3) . .
N4 C7 N5 113.4(3) . .
C6 C7 N5 121.3(3) . .
N6 C8 N5 109.8(3) . .
N6 C8 H8 125.1 . .
N5 C8 H8 125.1 . .
N7 C9 N5 112.0(3) . .
N7 C9 H9 124.0 . .
N5 C9 H9 124.0 . .
N8 C10 N10 110.2(2) . .
N8 C10 H10 124.9 . .
N10 C10 H10 124.9 . .
N9 C11 N10 111.5(3) . .
N9 C11 H11 124.3 . .
N10 C11 H11 124.3 . .
N11 C12 C13 125.0(2) . .
N11 C12 N10 114.1(2) . .
C13 C12 N10 120.9(2) . .
C14 C13 C12 117.0(3) . .
C14 C13 H13 121.5 . .
C12 C13 H13 121.5 . .
C13 C14 C15 120.0(3) . .
C13 C14 H14 120.0 . .
C15 C14 H14 120.0 . .
C16 C15 C14 117.2(3) . .
C16 C15 H15 121.4 . .
C14 C15 H15 121.4 . .
N11 C16 C15 124.8(3) . .
N11 C16 N12 113.9(2) . .
C15 C16 N12 121.3(2) . .
N13 C17 N12 110.8(2) . .
N13 C17 H17 124.6 . .
N12 C17 H17 124.6 . .
N14 C18 N12 111.7(3) . .
N14 C18 H18 124.2 . .
N12 C18 H18 124.2 . .
N15 C19 S1 178.4(4) . .
N16 C20 S2 178.4(3) . .
N17 C21 S3 179.6(4) . .
H2A O2 H2B 116.4 . .

loop_
_geom_bond_atom_site_label_1
_geom_bond_atom_site_label_2
_geom_bond_distance
_geom_bond_site_symmetry_2
Zn1 N8 2.122(2) 2_676
Zn1 N8 2.122(2) .
Zn1 N1 2.166(2) .
Zn1 N1 2.166(2) 2_676
Zn1 N13 2.251(2) 1_565
Zn1 N13 2.251(2) 2_666
Zn2 N17 1.930(3) .
Zn2 N15 1.946(4) .
Zn2 N16 1.956(3) .
Zn2 N6 2.020(3) 2_677
S1 C19 1.623(5) .
S2 C20 1.603(4) .
S3 C21 1.617(4) .
N1 C1 1.294(4) .
N1 N2 1.387(3) .
N2 C2 1.292(4) .
N3 C1 1.352(4) .
N3 C2 1.359(4) .
N3 C3 1.427(4) .
N4 C3 1.319(4) .
N4 C7 1.320(4) .
N5 C9 1.355(5) .
N5 C8 1.356(4) .
N5 C7 1.438(4) .
N6 C8 1.292(4) .
N6 N7 1.384(4) .
N6 Zn2 2.020(3) 2_677
N7 C9 1.291(5) .
N8 C10 1.297(3) .
N8 N9 1.387(3) .
N9 C11 1.294(4) .
N10 C10 1.353(3) .
N10 C11 1.356(4) .
N10 C12 1.426(3) .
N11 C16 1.325(3) .
N11 C12 1.328(3) .
N12 C17 1.358(4) .
N12 C18 1.367(4) .
N12 C16 1.434(3) .
N13 C17 1.306(4) .
N13 N14 1.401(3) .
N13 Zn1 2.251(2) 1_545
N14 C18 1.292(4) .
N15 C19 1.162(5) .
N16 C20 1.150(5) .
N17 C21 1.147(5) .
C1 H1 0.9300 .
C2 H2 0.9300 .
C3 C4 1.380(4) .
C4 C5 1.371(5) .
C4 H4 0.9300 .
C5 C6 1.378(5) .
C5 H5 0.9300 .
C6 C7 1.372(4) .
C6 H6 0.9300 .
C8 H8 0.9300 .
C9 H9 0.9300 .
C10 H10 0.9300 .
C11 H11 0.9300 .
C12 C13 1.379(4) .
C13 C14 1.371(4) .
C13 H13 0.9300 .
C14 C15 1.389(4) .
C14 H14 0.9300 .
C15 C16 1.373(4) .
C15 H15 0.9300 .
C17 H17 0.9300 .
C18 H18 0.9300 .
O1 C22 1.431(9) .
O1' C22' 1.474(10) .
O2 H2A 0.8505 .
O2 H2B 0.8521 .

loop_
_geom_torsion_atom_site_label_1
_geom_torsion_atom_site_label_2
_geom_torsion_atom_site_label_3
_geom_torsion_atom_site_label_4
_geom_torsion
_geom_torsion_site_symmetry_1
N8 Zn1 N1 C1 -125.4(2) 2_676
N8 Zn1 N1 C1 54.6(2) .
N1 Zn1 N1 C1 31(100) 2_676
N13 Zn1 N1 C1 -34.9(2) 1_565
N13 Zn1 N1 C1 145.1(2) 2_666
N8 Zn1 N1 N2 50.9(2) 2_676
N8 Zn1 N1 N2 -129.1(2) .
N1 Zn1 N1 N2 -152(100) 2_676
N13 Zn1 N1 N2 141.4(2) 1_565
N13 Zn1 N1 N2 -38.6(2) 2_666
C1 N1 N2 C2 0.3(3) .
Zn1 N1 N2 C2 -176.5(2) .
C8 N6 N7 C9 0.2(5) .
Zn2 N6 N7 C9 -173.3(3) 2_677
N8 Zn1 N8 C10 25(100) 2_676
N1 Zn1 N8 C10 -138.1(3) .
N1 Zn1 N8 C10 41.9(3) 2_676
N13 Zn1 N8 C10 -51.3(3) 1_565
N13 Zn1 N8 C10 128.7(3) 2_666
N8 Zn1 N8 N9 -145(100) 2_676
N1 Zn1 N8 N9 52.3(2) .
N1 Zn1 N8 N9 -127.7(2) 2_676
N13 Zn1 N8 N9 139.0(2) 1_565
N13 Zn1 N8 N9 -41.0(2) 2_666
C10 N8 N9 C11 -1.2(3) .
Zn1 N8 N9 C11 170.8(2) .
C17 N13 N14 C18 -0.6(3) .
Zn1 N13 N14 C18 -178.6(2) 1_545
N17 Zn2 N15 C19 179(100) .
N16 Zn2 N15 C19 54(5) .
N6 Zn2 N15 C19 -58(5) 2_677
N17 Zn2 N16 C20 -101.6(10) .
N15 Zn2 N16 C20 23.7(10) .
N6 Zn2 N16 C20 140.0(9) 2_677
N15 Zn2 N17 C21 -48.0(18) .
N16 Zn2 N17 C21 75.9(18) .
N6 Zn2 N17 C21 -170.3(17) 2_677
N2 N1 C1 N3 0.1(3) .
Zn1 N1 C1 N3 176.92(18) .
C2 N3 C1 N1 -0.4(3) .
C3 N3 C1 N1 179.9(3) .
N1 N2 C2 N3 -0.5(4) .
C1 N3 C2 N2 0.5(4) .
C3 N3 C2 N2 -179.7(3) .
C7 N4 C3 C4 -0.3(5) .
C7 N4 C3 N3 178.7(3) .
C1 N3 C3 N4 -174.4(3) .
C2 N3 C3 N4 6.0(4) .
C1 N3 C3 C4 4.7(5) .
C2 N3 C3 C4 -174.9(3) .
N4 C3 C4 C5 0.6(6) .
N3 C3 C4 C5 -178.4(3) .
C3 C4 C5 C6 -0.4(6) .
C4 C5 C6 C7 0.0(6) .
C3 N4 C7 C6 -0.1(5) .
C3 N4 C7 N5 179.9(3) .
C5 C6 C7 N4 0.3(6) .
C5 C6 C7 N5 -179.8(3) .
C9 N5 C7 N4 -4.9(6) .
C8 N5 C7 N4 173.7(3) .
C9 N5 C7 C6 175.1(4) .
C8 N5 C7 C6 -6.3(6) .
N7 N6 C8 N5 -0.4(5) .
Zn2 N6 C8 N5 172.5(2) 2_677
C9 N5 C8 N6 0.3(5) .
C7 N5 C8 N6 -178.5(3) .
N6 N7 C9 N5 0.0(6) .
C8 N5 C9 N7 -0.2(6) .
C7 N5 C9 N7 178.7(4) .
N9 N8 C10 N10 1.3(3) .
Zn1 N8 C10 N10 -169.20(18) .
C11 N10 C10 N8 -0.8(3) .
C12 N10 C10 N8 177.8(2) .
N8 N9 C11 N10 0.7(3) .
C10 N10 C11 N9 0.1(3) .
C12 N10 C11 N9 -178.7(3) .
C16 N11 C12 C13 0.6(4) .
C16 N11 C12 N10 -179.8(2) .
C10 N10 C12 N11 -147.7(3) .
C11 N10 C12 N11 30.7(4) .
C10 N10 C12 C13 31.9(4) .
C11 N10 C12 C13 -149.7(3) .
N11 C12 C13 C14 -1.3(5) .
N10 C12 C13 C14 179.1(3) .
C12 C13 C14 C15 0.3(5) .
C13 C14 C15 C16 1.2(5) .
C12 N11 C16 C15 1.1(4) .
C12 N11 C16 N12 -175.2(2) .
C14 C15 C16 N11 -2.0(5) .
C14 C15 C16 N12 174.1(3) .
C17 N12 C16 N11 14.7(4) .
C18 N12 C16 N11 -175.3(3) .
C17 N12 C16 C15 -161.8(3) .
C18 N12 C16 C15 8.2(5) .
N14 N13 C17 N12 0.3(3) .
Zn1 N13 C17 N12 178.24(18) 1_545
C18 N12 C17 N13 0.1(3) .
C16 N12 C17 N13 172.2(2) .
N13 N14 C18 N12 0.7(4) .
C17 N12 C18 N14 -0.5(4) .
C16 N12 C18 N14 -172.2(3) .
Zn2 N15 C19 S1 -89(15) .
Zn2 N16 C20 S2 24(13) .
Zn2 N17 C21 S3 14(82) .
